data_7035234
loop_
_publ_author_name
'Huang, Miao'
'Pan, Chen'
'Ma, Haiyan'

_publ_section_title
;
 Ring-opening polymerization of rac-lactide and \a-methyltrimethylene
 carbonate catalyzed by magnesium and zinc complexes derived from
 binaphthyl-based iminophenolate ligands.
;
_journal_issue 27
_journal_name_full 'Dalton transactions (Cambridge, England : 2003)'
_journal_page_first 12420
_journal_page_last 12431
_journal_paper_doi 10.1039/c5dt00158g
_journal_volume 44
_journal_year 2015
_chemical_formula_sum 'C105 H86 N4 O2 Zn'
_chemical_formula_weight 1501.15
_chemical_name_systematic
; 
 ? 
;
_space_group_IT_number 2
_symmetry_cell_setting triclinic
_symmetry_space_group_name_Hall '-P 1'
_symmetry_space_group_name_H-M 'P -1'
_atom_sites_solution_hydrogens geom
_atom_sites_solution_primary direct
_atom_sites_solution_secondary difmap
_audit_creation_method SHELXL-97
_audit_update_record
;
2014-12-17 deposited with the CCDC.
2015-05-21 downloaded from the CCDC.
;
_cell_angle_alpha 103.998(5)
_cell_angle_beta 95.315(5)
_cell_angle_gamma 112.577(3)
_cell_formula_units_Z 2
_cell_length_a 14.188(2)
_cell_length_b 14.372(2)
_cell_length_c 24.466(5)
_cell_measurement_reflns_used 2806
_cell_measurement_temperature 140(2)
_cell_measurement_theta_max 23.41
_cell_measurement_theta_min 2.57
_cell_volume 4372.9(13)
_computing_cell_refinement 'Bruker SAINT'
_computing_data_collection 'Bruker APEX2'
_computing_data_reduction 'Bruker SAINT'
_computing_molecular_graphics 'Bruker SHELXTL'
_computing_publication_material 'Bruker SHELXTL'
_computing_structure_refinement 'SHELXL-97 (Sheldrick, 2008)'
_computing_structure_solution 'SHELXS-97 (Sheldrick, 2008)'
_diffrn_ambient_temperature 140(2)
_diffrn_measured_fraction_theta_full 0.994
_diffrn_measured_fraction_theta_max 0.994
_diffrn_measurement_device_type 'Bruker APEX-II CCD'
_diffrn_measurement_method '\f and \w scans'
_diffrn_radiation_monochromator graphite
_diffrn_radiation_source 'fine-focus sealed tube'
_diffrn_radiation_type MoK\a
_diffrn_radiation_wavelength 0.71073
_diffrn_reflns_av_R_equivalents 0.0748
_diffrn_reflns_av_sigmaI/netI 0.1526
_diffrn_reflns_limit_h_max 17
_diffrn_reflns_limit_h_min -17
_diffrn_reflns_limit_k_max 17
_diffrn_reflns_limit_k_min -17
_diffrn_reflns_limit_l_max 30
_diffrn_reflns_limit_l_min -24
_diffrn_reflns_number 31704
_diffrn_reflns_theta_full 26.00
_diffrn_reflns_theta_max 26.00
_diffrn_reflns_theta_min 0.88
_exptl_absorpt_coefficient_mu 0.332
_exptl_absorpt_correction_T_max 0.9675
_exptl_absorpt_correction_T_min 0.9488
_exptl_absorpt_correction_type multi-scan
_exptl_absorpt_process_details sadabs
_exptl_crystal_colour yellow
_exptl_crystal_density_diffrn 1.140
_exptl_crystal_density_method 'not measured'
_exptl_crystal_description block
_exptl_crystal_F_000 1580
_exptl_crystal_size_max 0.16
_exptl_crystal_size_mid 0.12
_exptl_crystal_size_min 0.10
_platon_squeeze_details
;
;
_refine_diff_density_max 0.529
_refine_diff_density_min -0.497
_refine_diff_density_rms 0.110
_refine_ls_extinction_method none
_refine_ls_goodness_of_fit_ref 0.977
_refine_ls_hydrogen_treatment constr
_refine_ls_matrix_type full
_refine_ls_number_parameters 1016
_refine_ls_number_reflns 17112
_refine_ls_number_restraints 618
_refine_ls_restrained_S_all 0.975
_refine_ls_R_factor_all 0.1262
_refine_ls_R_factor_gt 0.0724
_refine_ls_shift/su_max 0.012
_refine_ls_shift/su_mean 0.000
_refine_ls_structure_factor_coef Fsqd
_refine_ls_weighting_details 'calc w=1/[\s^2^(Fo^2^)+(0.1058P)^2^+0.0000P] where P=(Fo^2^+2Fc^2^)/3'
_refine_ls_weighting_scheme calc
_refine_ls_wR_factor_gt 0.1861
_refine_ls_wR_factor_ref 0.2214
_reflns_number_gt 9153
_reflns_number_total 17112
_reflns_threshold_expression >2sigma(I)
_cod_data_source_file c5dt00158g2.cif
_cod_data_source_block dm13161
_cod_depositor_comments
;
The following automatic conversions were performed:

'_symmetry_cell_setting' value 'Triclinic' changed to 'triclinic'
according to
/usr/data/users/saulius/crontab/automatic-downloads/rss-feeds/RSC/lib/dictionaries/cif_core.dic
dictionary named 'cif_core.dic' version 2.4.2 from 2011-04-26.

Automatic conversion script
Id: cif_fix_values 3271 2015-04-21 07:52:19Z andrius 

 Adding full bibliography for 7035234--7035236.cif.
;
_cod_original_cell_volume 4373.0(14)
_cod_original_sg_symbol_H-M P-1
_cod_database_code 7035234

loop_
_symmetry_equiv_pos_as_xyz
'x, y, z'
'-x, -y, -z'

loop_
_atom_site_label
_atom_site_type_symbol
_atom_site_fract_x
_atom_site_fract_y
_atom_site_fract_z
_atom_site_U_iso_or_equiv
_atom_site_adp_type
_atom_site_occupancy
_atom_site_symmetry_multiplicity
_atom_site_calc_flag
_atom_site_refinement_flags
Zn1 Zn 0.40669(4) 0.45065(4) 0.26822(2) 0.01736(15) Uani 1 1 d .
N1 N 0.4176(3) 0.5476(3) 0.21908(15) 0.0175(8) Uani 1 1 d .
N2 N 0.2246(4) 0.4002(3) 0.1184(2) 0.0421(12) Uani 1 1 d .
N3 N 0.5100(3) 0.5466(3) 0.34485(15) 0.0161(8) Uani 1 1 d .
N4 N 0.6512(3) 0.7698(3) 0.48773(17) 0.0260(9) Uani 1 1 d .
O1 O 0.4457(2) 0.3574(2) 0.21413(13) 0.0210(7) Uani 1 1 d .
O2 O 0.2885(2) 0.4095(2) 0.30152(13) 0.0202(7) Uani 1 1 d .
C1 C 0.5249(3) 0.3995(3) 0.18896(18) 0.0166(9) Uani 1 1 d .
C2 C 0.5855(3) 0.3440(3) 0.17206(18) 0.0170(9) Uani 1 1 d .
C3 C 0.6773(4) 0.3970(4) 0.1543(2) 0.0270(11) Uani 1 1 d .
H3 H 0.7217 0.3623 0.1460 0.032 Uiso 1 1 calc R
C4 C 0.7075(4) 0.4985(4) 0.1482(2) 0.0255(11) Uani 1 1 d .
C5 C 0.6393(3) 0.5421(4) 0.1566(2) 0.0224(10) Uani 1 1 d .
H5 H 0.6536 0.6064 0.1479 0.027 Uiso 1 1 calc R
C6 C 0.5479(3) 0.4985(3) 0.17769(19) 0.0212(10) Uani 1 1 d .
C7 C 0.4875(3) 0.5589(3) 0.1874(2) 0.0193(10) Uani 1 1 d .
H7 H 0.4998 0.6123 0.1690 0.023 Uiso 1 1 calc R
C8 C 0.3588(3) 0.6112(3) 0.22508(19) 0.0158(9) Uani 1 1 d .
C9 C 0.3492(3) 0.6529(3) 0.2815(2) 0.0211(10) Uani 1 1 d U
H9 H 0.3841 0.6423 0.3128 0.025 Uiso 1 1 calc R
C10 C 0.2893(3) 0.7092(3) 0.2915(2) 0.0252(10) Uani 1 1 d U
H10 H 0.2855 0.7391 0.3299 0.030 Uiso 1 1 calc R
C11 C 0.2336(3) 0.7231(3) 0.2455(2) 0.0205(9) Uani 1 1 d U
C12 C 0.1675(4) 0.7733(4) 0.2540(2) 0.0271(11) Uani 1 1 d U
H12 H 0.1648 0.8053 0.2923 0.033 Uiso 1 1 calc R
C13 C 0.1070(4) 0.7783(4) 0.2100(2) 0.0305(11) Uani 1 1 d U
H13 H 0.0614 0.8118 0.2173 0.037 Uiso 1 1 calc R
C14 C 0.1122(4) 0.7323(4) 0.1518(2) 0.0331(12) Uani 1 1 d U
H14 H 0.0694 0.7351 0.1205 0.040 Uiso 1 1 calc R
C15 C 0.1781(4) 0.6849(4) 0.1413(2) 0.0266(11) Uani 1 1 d U
H15 H 0.1814 0.6556 0.1027 0.032 Uiso 1 1 calc R
C16 C 0.2429(3) 0.6789(3) 0.1880(2) 0.0202(9) Uani 1 1 d U
C17 C 0.3084(3) 0.6229(3) 0.17654(19) 0.0180(9) Uani 1 1 d U
C18 C 0.3199(3) 0.5807(4) 0.1176(2) 0.0214(10) Uani 1 1 d U
C19 C 0.3804(4) 0.6526(4) 0.0887(2) 0.0261(10) Uani 1 1 d U
C20 C 0.4198(4) 0.7646(4) 0.1110(2) 0.0264(11) Uani 1 1 d U
H20 H 0.4052 0.7939 0.1467 0.032 Uiso 1 1 calc R
C21 C 0.4761(4) 0.8302(4) 0.0842(2) 0.0351(12) Uani 1 1 d U
H21 H 0.4996 0.9043 0.1003 0.042 Uiso 1 1 calc R
C22 C 0.5013(4) 0.7891(4) 0.0311(2) 0.0347(12) Uani 1 1 d U
H22 H 0.5421 0.8355 0.0121 0.042 Uiso 1 1 calc R
C23 C 0.4664(4) 0.6828(4) 0.0082(2) 0.0370(13) Uani 1 1 d U
H23 H 0.4833 0.6556 -0.0270 0.044 Uiso 1 1 calc R
C24 C 0.4053(4) 0.6119(4) 0.0357(2) 0.0307(11) Uani 1 1 d U
C25 C 0.3694(4) 0.5008(4) 0.0123(2) 0.0336(12) Uani 1 1 d U
H25 H 0.3869 0.4733 -0.0227 0.040 Uiso 1 1 calc R
C26 C 0.3111(4) 0.4328(4) 0.0386(2) 0.0336(12) Uani 1 1 d U
H26 H 0.2881 0.3589 0.0217 0.040 Uiso 1 1 calc R
C27 C 0.2830(4) 0.4730(4) 0.0933(2) 0.0278(11) Uani 1 1 d U
C28 C 0.1431(4) 0.4113(4) 0.1451(2) 0.0399(14) Uani 1 1 d .
H28A H 0.1616 0.4222 0.1865 0.060 Uiso 1 1 calc R
H28B H 0.0784 0.3471 0.1282 0.060 Uiso 1 1 calc R
H28C H 0.1330 0.4721 0.1391 0.060 Uiso 1 1 calc R
C29 C 0.2271(5) 0.2973(4) 0.1078(3) 0.0457(15) Uani 1 1 d .
H29A H 0.1729 0.2470 0.0741 0.069 Uiso 1 1 calc R
H29B H 0.2144 0.2725 0.1415 0.069 Uiso 1 1 calc R
H29C H 0.2956 0.3031 0.1006 0.069 Uiso 1 1 calc R
C30 C 0.8091(4) 0.5533(4) 0.1324(3) 0.0399(14) Uani 1 1 d .
H30A H 0.8000 0.5921 0.1060 0.060 Uiso 1 1 calc R
H30B H 0.8335 0.5009 0.1136 0.060 Uiso 1 1 calc R
H30C H 0.8607 0.6028 0.1673 0.060 Uiso 1 1 calc R
C31 C 0.5578(3) 0.2319(3) 0.1793(2) 0.0218(10) Uani 1 1 d U
C32 C 0.5731(4) 0.2479(4) 0.2438(2) 0.0254(10) Uani 1 1 d U
C33 C 0.4916(4) 0.2199(4) 0.2730(2) 0.0336(12) Uani 1 1 d U
H33 H 0.4216 0.1885 0.2520 0.040 Uiso 1 1 calc R
C34 C 0.5100(5) 0.2366(4) 0.3317(2) 0.0396(13) Uani 1 1 d U
H34 H 0.4533 0.2143 0.3504 0.048 Uiso 1 1 calc R
C35 C 0.6136(5) 0.2869(4) 0.3638(2) 0.0420(14) Uani 1 1 d U
H35 H 0.6265 0.2972 0.4041 0.050 Uiso 1 1 calc R
C36 C 0.6959(5) 0.3210(4) 0.3368(2) 0.0364(13) Uani 1 1 d U
H36 H 0.7656 0.3580 0.3584 0.044 Uiso 1 1 calc R
C37 C 0.6750(4) 0.3002(3) 0.2771(2) 0.0256(10) Uani 1 1 d U
H37 H 0.7318 0.3223 0.2584 0.031 Uiso 1 1 calc R
C38 C 0.4455(3) 0.1521(3) 0.1453(2) 0.0229(10) Uani 1 1 d U
C39 C 0.4023(4) 0.0515(4) 0.1530(2) 0.0314(12) Uani 1 1 d U
H39 H 0.4375 0.0372 0.1827 0.038 Uiso 1 1 calc R
C40 C 0.3098(4) -0.0270(4) 0.1185(3) 0.0376(13) Uani 1 1 d U
H40 H 0.2833 -0.0951 0.1238 0.045 Uiso 1 1 calc R
C41 C 0.2569(4) -0.0069(4) 0.0771(2) 0.0365(13) Uani 1 1 d U
H41 H 0.1922 -0.0605 0.0542 0.044 Uiso 1 1 calc R
C42 C 0.2965(4) 0.0915(4) 0.0680(2) 0.0382(13) Uani 1 1 d U
H42 H 0.2596 0.1053 0.0388 0.046 Uiso 1 1 calc R
C43 C 0.3911(4) 0.1696(4) 0.1021(2) 0.0287(11) Uani 1 1 d U
H43 H 0.4187 0.2365 0.0954 0.034 Uiso 1 1 calc R
C44 C 0.6252(4) 0.1772(4) 0.1498(2) 0.0260(10) Uani 1 1 d U
C45 C 0.6286(4) 0.1668(4) 0.0924(2) 0.0318(11) Uani 1 1 d U
H45 H 0.5958 0.1987 0.0723 0.038 Uiso 1 1 calc R
C46 C 0.6782(4) 0.1115(4) 0.0643(2) 0.0409(13) Uani 1 1 d U
H46 H 0.6791 0.1055 0.0248 0.049 Uiso 1 1 calc R
C47 C 0.7270(4) 0.0642(4) 0.0918(3) 0.0428(14) Uani 1 1 d U
H47 H 0.7647 0.0290 0.0726 0.051 Uiso 1 1 calc R
C48 C 0.7198(4) 0.0694(4) 0.1478(3) 0.0392(13) Uani 1 1 d U
H48 H 0.7488 0.0328 0.1665 0.047 Uiso 1 1 calc R
C49 C 0.6707(4) 0.1270(4) 0.1784(2) 0.0306(11) Uani 1 1 d U
H49 H 0.6685 0.1317 0.2176 0.037 Uiso 1 1 calc R
C50 C 0.2867(3) 0.4222(3) 0.35627(19) 0.0173(9) Uani 1 1 d U
C51 C 0.1902(3) 0.3677(3) 0.37316(19) 0.0186(9) Uani 1 1 d U
C52 C 0.1880(3) 0.3771(3) 0.4299(2) 0.0215(10) Uani 1 1 d U
H52 H 0.1245 0.3377 0.4396 0.026 Uiso 1 1 calc R
C53 C 0.2769(4) 0.4436(3) 0.4753(2) 0.0217(10) Uani 1 1 d U
C54 C 0.3673(4) 0.4977(4) 0.4607(2) 0.0245(10) Uani 1 1 d U
H54 H 0.4267 0.5432 0.4905 0.029 Uiso 1 1 calc R
C55 C 0.3771(3) 0.4890(3) 0.4018(2) 0.0201(10) Uani 1 1 d U
C56 C 0.4785(3) 0.5455(3) 0.39297(19) 0.0168(9) Uani 1 1 d U
H56 H 0.5303 0.5884 0.4269 0.020 Uiso 1 1 calc R
C57 C 0.6180(3) 0.6031(3) 0.34576(18) 0.0177(9) Uani 1 1 d U
C58 C 0.6680(3) 0.5414(4) 0.3187(2) 0.0225(10) Uani 1 1 d U
H58 H 0.6291 0.4670 0.3039 0.027 Uiso 1 1 calc R
C59 C 0.7679(3) 0.5834(4) 0.3130(2) 0.0234(10) Uani 1 1 d U
H59 H 0.7989 0.5387 0.2959 0.028 Uiso 1 1 calc R
C60 C 0.8270(3) 0.6950(3) 0.3327(2) 0.0220(10) Uani 1 1 d U
C61 C 0.9296(4) 0.7427(4) 0.3264(2) 0.0349(12) Uani 1 1 d U
H61 H 0.9616 0.6994 0.3088 0.042 Uiso 1 1 calc R
C62 C 0.9853(4) 0.8496(4) 0.3447(3) 0.0374(13) Uani 1 1 d U
H62 H 1.0553 0.8804 0.3401 0.045 Uiso 1 1 calc R
C63 C 0.9388(4) 0.9129(4) 0.3702(2) 0.0332(12) Uani 1 1 d U
H63 H 0.9775 0.9874 0.3834 0.040 Uiso 1 1 calc R
C64 C 0.8379(4) 0.8694(4) 0.3766(2) 0.0257(10) Uani 1 1 d U
H64 H 0.8071 0.9149 0.3927 0.031 Uiso 1 1 calc R
C65 C 0.7786(3) 0.7601(3) 0.3601(2) 0.0206(9) Uani 1 1 d U
C66 C 0.6713(3) 0.7115(3) 0.36601(19) 0.0180(9) Uani 1 1 d U
C67 C 0.6228(3) 0.7850(3) 0.3907(2) 0.0197(9) Uani 1 1 d U
C68 C 0.5873(3) 0.8333(4) 0.3523(2) 0.0273(11) Uani 1 1 d U
C69 C 0.5987(4) 0.8125(4) 0.2944(2) 0.0276(11) Uani 1 1 d U
H69 H 0.6277 0.7644 0.2797 0.033 Uiso 1 1 calc R
C70 C 0.5680(4) 0.8616(4) 0.2592(2) 0.0324(12) Uani 1 1 d U
H70 H 0.5778 0.8481 0.2206 0.039 Uiso 1 1 calc R
C71 C 0.5239(4) 0.9291(4) 0.2784(3) 0.0467(15) Uani 1 1 d U
H71 H 0.5028 0.9612 0.2529 0.056 Uiso 1 1 calc R
C72 C 0.5092(4) 0.9520(4) 0.3349(3) 0.0458(15) Uani 1 1 d U
H72 H 0.4787 0.9993 0.3484 0.055 Uiso 1 1 calc R
C73 C 0.5416(4) 0.9019(4) 0.3718(2) 0.0310(12) Uani 1 1 d U
C74 C 0.5289(4) 0.9220(4) 0.4299(2) 0.0374(13) Uani 1 1 d U
H74 H 0.4965 0.9674 0.4436 0.045 Uiso 1 1 calc R
C75 C 0.5622(4) 0.8777(4) 0.4660(2) 0.0328(12) Uani 1 1 d U
H75 H 0.5529 0.8924 0.5046 0.039 Uiso 1 1 calc R
C76 C 0.6110(4) 0.8093(4) 0.4468(2) 0.0253(10) Uani 1 1 d U
C77 C 0.6047(5) 0.7670(4) 0.5383(2) 0.0416(14) Uani 1 1 d .
H77A H 0.6301 0.8389 0.5646 0.062 Uiso 1 1 calc R
H77B H 0.6241 0.7232 0.5581 0.062 Uiso 1 1 calc R
H77C H 0.5286 0.7369 0.5264 0.062 Uiso 1 1 calc R
C78 C 0.7650(4) 0.8201(4) 0.5060(2) 0.0342(13) Uani 1 1 d .
H78A H 0.7966 0.8230 0.4722 0.051 Uiso 1 1 calc R
H78B H 0.7875 0.7789 0.5265 0.051 Uiso 1 1 calc R
H78C H 0.7872 0.8920 0.5317 0.051 Uiso 1 1 calc R
C79 C 0.2672(4) 0.4529(4) 0.5364(2) 0.0341(12) Uani 1 1 d U
H79A H 0.3349 0.5007 0.5619 0.051 Uiso 1 1 calc R
H79B H 0.2446 0.3830 0.5421 0.051 Uiso 1 1 calc R
H79C H 0.2157 0.4812 0.5452 0.051 Uiso 1 1 calc R
C80 C 0.0948(3) 0.2877(3) 0.32394(19) 0.0196(9) Uani 1 1 d U
C81 C 0.0589(3) 0.3433(3) 0.28540(19) 0.0189(9) Uani 1 1 d U
C82 C 0.0901(4) 0.4508(4) 0.3010(2) 0.0263(11) Uani 1 1 d U
H82 H 0.1455 0.4949 0.3332 0.032 Uiso 1 1 calc R
C83 C 0.0419(4) 0.4960(4) 0.2702(3) 0.0361(12) Uani 1 1 d U
H83 H 0.0645 0.5705 0.2825 0.043 Uiso 1 1 calc R
C84 C -0.0351(4) 0.4380(5) 0.2238(3) 0.0410(14) Uani 1 1 d U
H84 H -0.0671 0.4706 0.2037 0.049 Uiso 1 1 calc R
C85 C -0.0674(4) 0.3290(5) 0.2057(2) 0.0399(14) Uani 1 1 d U
H85 H -0.1210 0.2868 0.1724 0.048 Uiso 1 1 calc R
C86 C -0.0222(4) 0.2825(4) 0.2356(2) 0.0290(11) Uani 1 1 d U
H86 H -0.0455 0.2079 0.2229 0.035 Uiso 1 1 calc R
C87 C 0.1322(3) 0.2035(3) 0.2927(2) 0.0218(10) Uani 1 1 d U
C88 C 0.1524(4) 0.1916(4) 0.2383(2) 0.0302(11) Uani 1 1 d U
H88 H 0.1383 0.2331 0.2166 0.036 Uiso 1 1 calc R
C89 C 0.1932(4) 0.1204(4) 0.2135(3) 0.0372(13) Uani 1 1 d U
H89 H 0.2064 0.1140 0.1757 0.045 Uiso 1 1 calc R
C90 C 0.2140(4) 0.0599(4) 0.2445(3) 0.0366(13) Uani 1 1 d U
H90 H 0.2414 0.0111 0.2284 0.044 Uiso 1 1 calc R
C91 C 0.1941(4) 0.0715(4) 0.3004(3) 0.0345(12) Uani 1 1 d U
H91 H 0.2077 0.0299 0.3222 0.041 Uiso 1 1 calc R
C92 C 0.1545(3) 0.1436(4) 0.3241(2) 0.0283(11) Uani 1 1 d U
H92 H 0.1427 0.1517 0.3622 0.034 Uiso 1 1 calc R
C93 C -0.0065(3) 0.2347(4) 0.3457(2) 0.0224(10) Uani 1 1 d U
C94 C -0.0714(4) 0.1265(4) 0.3198(2) 0.0309(12) Uani 1 1 d U
H94 H -0.0492 0.0833 0.2932 0.037 Uiso 1 1 calc R
C95 C -0.1697(4) 0.0833(5) 0.3341(3) 0.0437(14) Uani 1 1 d U
H95 H -0.2145 0.0107 0.3159 0.052 Uiso 1 1 calc R
C96 C -0.2024(4) 0.1429(5) 0.3734(3) 0.0473(15) Uani 1 1 d U
H96 H -0.2679 0.1120 0.3836 0.057 Uiso 1 1 calc R
C97 C -0.1390(4) 0.2482(4) 0.3978(3) 0.0373(13) Uani 1 1 d U
H97 H -0.1605 0.2908 0.4252 0.045 Uiso 1 1 calc R
C98 C -0.0440(4) 0.2928(4) 0.3828(2) 0.0265(11) Uani 1 1 d U
H98 H -0.0030 0.3667 0.3990 0.032 Uiso 1 1 calc R
C99 C 0.9440(8) 0.9207(13) 0.0538(6) 0.180(5) Uani 1 1 d U
H99A H 0.9706 0.9977 0.0635 0.270 Uiso 1 1 calc R
H99B H 0.8944 0.8877 0.0167 0.270 Uiso 1 1 calc R
H99C H 1.0022 0.9001 0.0512 0.270 Uiso 1 1 calc R
C100 C 0.8916(7) 0.8856(8) 0.0983(5) 0.104(3) Uani 1 1 d U
C101 C 0.7807(6) 0.8329(6) 0.0865(4) 0.075(2) Uani 1 1 d U
H101 H 0.7421 0.8158 0.0488 0.090 Uiso 1 1 calc R
C102 C 0.7299(7) 0.8071(6) 0.1286(4) 0.079(2) Uani 1 1 d U
H102 H 0.6561 0.7701 0.1208 0.095 Uiso 1 1 calc R
C103 C 0.7899(8) 0.8369(7) 0.1845(4) 0.092(2) Uani 1 1 d U
H103 H 0.7542 0.8225 0.2146 0.111 Uiso 1 1 calc R
C104 C 0.8859(8) 0.8804(7) 0.1963(4) 0.092(3) Uani 1 1 d U
H104 H 0.9223 0.8931 0.2339 0.111 Uiso 1 1 calc R
C105 C 0.9406(7) 0.9107(7) 0.1555(4) 0.093(2) Uani 1 1 d U
H105 H 1.0141 0.9499 0.1664 0.112 Uiso 1 1 calc RU

loop_
_atom_site_aniso_label
_atom_site_aniso_U_11
_atom_site_aniso_U_22
_atom_site_aniso_U_33
_atom_site_aniso_U_23
_atom_site_aniso_U_13
_atom_site_aniso_U_12
Zn1 0.0177(3) 0.0180(3) 0.0177(3) 0.0066(2) 0.0047(2) 0.0080(2)
N1 0.0201(19) 0.0209(19) 0.0165(19) 0.0125(16) 0.0057(16) 0.0092(17)
N2 0.040(3) 0.026(2) 0.063(3) 0.013(2) 0.019(3) 0.016(2)
N3 0.0213(19) 0.0162(18) 0.0132(19) 0.0069(16) 0.0053(16) 0.0085(16)
N4 0.029(2) 0.029(2) 0.021(2) 0.0109(18) 0.0108(18) 0.0095(19)
O1 0.0215(16) 0.0237(16) 0.0269(18) 0.0157(15) 0.0141(14) 0.0121(14)
O2 0.0185(16) 0.0251(17) 0.0215(17) 0.0078(14) 0.0063(13) 0.0130(14)
C1 0.022(2) 0.024(2) 0.012(2) 0.0109(19) 0.0082(18) 0.015(2)
C2 0.023(2) 0.020(2) 0.014(2) 0.0059(19) 0.0060(19) 0.014(2)
C3 0.022(3) 0.032(3) 0.032(3) 0.013(2) 0.007(2) 0.015(2)
C4 0.025(3) 0.028(3) 0.027(3) 0.012(2) 0.006(2) 0.011(2)
C5 0.022(2) 0.020(2) 0.021(2) 0.007(2) 0.004(2) 0.005(2)
C6 0.018(2) 0.016(2) 0.020(2) -0.0025(19) -0.004(2) 0.0044(19)
C7 0.010(2) 0.022(2) 0.025(3) 0.011(2) 0.0019(19) 0.0045(19)
C8 0.016(2) 0.011(2) 0.023(2) 0.0074(19) 0.0085(19) 0.0057(18)
C9 0.020(2) 0.021(2) 0.022(2) 0.007(2) 0.0035(19) 0.0076(19)
C10 0.024(2) 0.020(2) 0.024(2) -0.002(2) 0.006(2) 0.005(2)
C11 0.017(2) 0.016(2) 0.029(2) 0.0053(19) 0.0078(19) 0.0079(18)
C12 0.027(2) 0.020(2) 0.033(3) 0.004(2) 0.012(2) 0.009(2)
C13 0.028(2) 0.025(2) 0.045(3) 0.009(2) 0.008(2) 0.018(2)
C14 0.026(2) 0.038(3) 0.043(3) 0.021(2) 0.007(2) 0.016(2)
C15 0.024(2) 0.027(2) 0.029(3) 0.009(2) 0.004(2) 0.010(2)
C16 0.017(2) 0.018(2) 0.030(2) 0.0178(19) 0.0113(19) 0.0044(18)
C17 0.020(2) 0.017(2) 0.022(2) 0.0107(19) 0.0106(18) 0.0099(18)
C18 0.019(2) 0.028(2) 0.023(2) 0.0086(19) 0.0055(18) 0.0155(19)
C19 0.024(2) 0.035(2) 0.023(2) 0.009(2) 0.0038(19) 0.017(2)
C20 0.025(2) 0.040(3) 0.024(2) 0.017(2) 0.013(2) 0.017(2)
C21 0.031(3) 0.040(3) 0.039(3) 0.021(2) 0.011(2) 0.014(2)
C22 0.033(3) 0.036(3) 0.028(3) 0.011(2) 0.001(2) 0.007(2)
C23 0.034(3) 0.053(3) 0.021(3) 0.009(2) 0.007(2) 0.016(3)
C24 0.027(2) 0.041(3) 0.022(2) 0.005(2) 0.001(2) 0.015(2)
C25 0.037(3) 0.047(3) 0.024(3) 0.015(2) 0.013(2) 0.021(2)
C26 0.040(3) 0.030(3) 0.032(3) 0.004(2) 0.006(2) 0.020(2)
C27 0.027(2) 0.029(2) 0.027(3) 0.007(2) 0.000(2) 0.013(2)
C28 0.038(3) 0.031(3) 0.040(3) 0.014(3) 0.006(3) 0.002(3)
C29 0.064(4) 0.021(3) 0.047(4) 0.007(3) 0.011(3) 0.014(3)
C30 0.030(3) 0.045(3) 0.056(4) 0.032(3) 0.019(3) 0.016(3)
C31 0.022(2) 0.018(2) 0.029(2) 0.0078(19) 0.0073(19) 0.0105(18)
C32 0.031(2) 0.024(2) 0.029(2) 0.014(2) 0.010(2) 0.015(2)
C33 0.043(3) 0.035(3) 0.037(3) 0.018(2) 0.015(2) 0.025(2)
C34 0.063(3) 0.036(3) 0.028(3) 0.014(2) 0.020(3) 0.025(3)
C35 0.073(4) 0.037(3) 0.021(3) 0.009(2) 0.002(3) 0.030(3)
C36 0.048(3) 0.030(3) 0.032(3) 0.007(2) -0.001(2) 0.021(2)
C37 0.033(3) 0.021(2) 0.025(2) 0.005(2) 0.005(2) 0.015(2)
C38 0.023(2) 0.018(2) 0.025(2) -0.0017(19) 0.0072(19) 0.0111(19)
C39 0.027(2) 0.024(2) 0.044(3) 0.003(2) 0.007(2) 0.016(2)
C40 0.028(3) 0.024(2) 0.054(3) 0.004(2) 0.012(2) 0.008(2)
C41 0.025(3) 0.028(3) 0.038(3) -0.013(2) 0.009(2) 0.006(2)
C42 0.030(3) 0.045(3) 0.031(3) 0.005(2) 0.004(2) 0.012(2)
C43 0.032(3) 0.027(2) 0.025(2) 0.005(2) 0.006(2) 0.011(2)
C44 0.025(2) 0.025(2) 0.035(3) 0.008(2) 0.010(2) 0.017(2)
C45 0.032(3) 0.034(3) 0.034(3) 0.006(2) 0.012(2) 0.021(2)
C46 0.046(3) 0.039(3) 0.032(3) -0.002(2) 0.017(2) 0.018(3)
C47 0.039(3) 0.032(3) 0.049(3) -0.009(3) 0.010(3) 0.019(2)
C48 0.031(3) 0.025(2) 0.057(3) -0.004(3) 0.000(3) 0.018(2)
C49 0.026(2) 0.027(2) 0.039(3) 0.008(2) 0.006(2) 0.013(2)
C50 0.020(2) 0.014(2) 0.017(2) 0.0035(18) -0.0007(18) 0.0078(18)
C51 0.016(2) 0.019(2) 0.020(2) 0.0091(18) 0.0012(18) 0.0049(18)
C52 0.020(2) 0.021(2) 0.026(2) 0.011(2) 0.0054(19) 0.0080(19)
C53 0.026(2) 0.018(2) 0.020(2) 0.0036(19) 0.0055(19) 0.0092(19)
C54 0.020(2) 0.026(2) 0.025(2) 0.004(2) 0.001(2) 0.009(2)
C55 0.017(2) 0.017(2) 0.024(2) 0.0044(19) 0.0005(18) 0.0062(18)
C56 0.019(2) 0.017(2) 0.018(2) 0.0072(18) 0.0043(18) 0.0101(19)
C57 0.011(2) 0.022(2) 0.015(2) 0.0070(18) 0.0008(17) 0.0019(18)
C58 0.020(2) 0.022(2) 0.024(2) 0.0054(19) 0.0000(19) 0.0098(19)
C59 0.021(2) 0.025(2) 0.028(2) 0.008(2) 0.008(2) 0.012(2)
C60 0.022(2) 0.022(2) 0.028(2) 0.0096(19) 0.0088(19) 0.0145(19)
C61 0.022(2) 0.041(3) 0.053(3) 0.023(3) 0.020(2) 0.017(2)
C62 0.022(2) 0.034(3) 0.058(3) 0.014(3) 0.019(2) 0.011(2)
C63 0.024(2) 0.026(2) 0.051(3) 0.019(2) 0.012(2) 0.007(2)
C64 0.022(2) 0.022(2) 0.033(3) 0.011(2) 0.008(2) 0.008(2)
C65 0.021(2) 0.022(2) 0.023(2) 0.0119(19) 0.0063(18) 0.0105(18)
C66 0.020(2) 0.022(2) 0.018(2) 0.0080(18) 0.0069(18) 0.0139(18)
C67 0.015(2) 0.019(2) 0.025(2) 0.0056(19) 0.0042(18) 0.0069(18)
C68 0.014(2) 0.022(2) 0.044(3) 0.014(2) -0.001(2) 0.0047(18)
C69 0.020(2) 0.019(2) 0.031(3) 0.004(2) -0.004(2) -0.0011(19)
C70 0.027(3) 0.030(3) 0.033(3) 0.010(2) -0.003(2) 0.006(2)
C71 0.042(3) 0.032(3) 0.055(3) 0.019(3) -0.016(3) 0.006(2)
C72 0.040(3) 0.023(3) 0.060(4) 0.003(3) -0.018(3) 0.010(2)
C73 0.024(2) 0.017(2) 0.043(3) 0.001(2) -0.007(2) 0.0075(19)
C74 0.033(3) 0.029(3) 0.047(3) -0.004(2) 0.001(2) 0.020(2)
C75 0.032(3) 0.032(3) 0.031(3) -0.001(2) 0.008(2) 0.015(2)
C76 0.021(2) 0.024(2) 0.029(3) 0.008(2) 0.007(2) 0.007(2)
C77 0.052(4) 0.038(3) 0.026(3) 0.009(3) 0.010(3) 0.010(3)
C78 0.036(3) 0.047(3) 0.021(3) 0.014(2) 0.003(2) 0.016(3)
C79 0.031(3) 0.042(3) 0.026(3) 0.012(2) 0.007(2) 0.011(3)
C80 0.016(2) 0.020(2) 0.019(2) 0.0078(18) -0.0005(17) 0.0041(18)
C81 0.020(2) 0.020(2) 0.022(2) 0.0089(18) 0.0097(18) 0.0117(18)
C82 0.023(2) 0.026(2) 0.035(3) 0.014(2) 0.010(2) 0.011(2)
C83 0.025(3) 0.037(3) 0.053(3) 0.025(3) 0.010(2) 0.013(2)
C84 0.025(3) 0.050(3) 0.055(3) 0.034(3) 0.002(2) 0.013(2)
C85 0.019(2) 0.052(3) 0.040(3) 0.023(3) -0.007(2) 0.004(2)
C86 0.026(2) 0.026(2) 0.033(3) 0.008(2) 0.003(2) 0.012(2)
C87 0.016(2) 0.015(2) 0.027(2) 0.0009(19) 0.0020(19) 0.0028(18)
C88 0.033(3) 0.026(2) 0.037(3) 0.011(2) 0.014(2) 0.016(2)
C89 0.038(3) 0.027(3) 0.040(3) -0.001(2) 0.013(2) 0.012(2)
C90 0.023(3) 0.020(2) 0.062(3) 0.003(2) 0.015(2) 0.008(2)
C91 0.026(3) 0.020(2) 0.056(3) 0.012(2) 0.005(2) 0.008(2)
C92 0.019(2) 0.023(2) 0.038(3) 0.001(2) 0.001(2) 0.009(2)
C93 0.014(2) 0.026(2) 0.031(2) 0.013(2) 0.0040(19) 0.0098(18)
C94 0.021(2) 0.029(2) 0.044(3) 0.019(2) 0.004(2) 0.007(2)
C95 0.023(3) 0.039(3) 0.070(4) 0.028(3) 0.003(3) 0.008(2)
C96 0.023(3) 0.060(3) 0.064(4) 0.042(3) 0.011(3) 0.008(3)
C97 0.025(3) 0.049(3) 0.047(3) 0.020(3) 0.009(2) 0.021(2)
C98 0.020(2) 0.036(3) 0.027(3) 0.017(2) 0.008(2) 0.011(2)
C99 0.066(6) 0.294(14) 0.166(11) 0.083(11) 0.047(7) 0.049(8)
C100 0.070(4) 0.127(5) 0.111(6) 0.039(5) 0.003(4) 0.039(4)
C101 0.057(4) 0.068(4) 0.091(5) 0.017(4) -0.005(4) 0.026(4)
C102 0.083(5) 0.052(4) 0.094(5) 0.023(4) -0.015(4) 0.027(4)
C103 0.115(6) 0.069(4) 0.091(5) 0.007(4) -0.012(5) 0.055(4)
C104 0.103(5) 0.077(5) 0.078(5) 0.000(4) -0.029(5) 0.044(5)
C105 0.083(4) 0.093(4) 0.090(5) 0.029(4) -0.006(4) 0.028(4)

loop_
_atom_type_symbol
_atom_type_description
_atom_type_scat_dispersion_real
_atom_type_scat_dispersion_imag
_atom_type_scat_source
C C 0.0033 0.0016 'International Tables Vol C Tables 4.2.6.8 and 6.1.1.4'
H H 0.0000 0.0000 'International Tables Vol C Tables 4.2.6.8 and 6.1.1.4'
N N 0.0061 0.0033 'International Tables Vol C Tables 4.2.6.8 and 6.1.1.4'
O O 0.0106 0.0060 'International Tables Vol C Tables 4.2.6.8 and 6.1.1.4'
Zn Zn 0.2839 1.4301 'International Tables Vol C Tables 4.2.6.8 and 6.1.1.4'

loop_
_geom_angle_atom_site_label_1
_geom_angle_atom_site_label_2
_geom_angle_atom_site_label_3
_geom_angle
O2 Zn1 O1 125.87(13)
O2 Zn1 N1 117.78(13)
O1 Zn1 N1 93.97(14)
O2 Zn1 N3 95.14(14)
O1 Zn1 N3 119.02(14)
N1 Zn1 N3 104.81(14)
C7 N1 C8 122.0(3)
C7 N1 Zn1 117.2(3)
C8 N1 Zn1 120.4(3)
C27 N2 C28 122.0(4)
C27 N2 C29 121.1(5)
C28 N2 C29 115.5(5)
C56 N3 C57 119.8(4)
C56 N3 Zn1 119.2(3)
C57 N3 Zn1 120.5(3)
C76 N4 C77 116.2(4)
C76 N4 C78 114.3(4)
C77 N4 C78 109.2(4)
C1 O1 Zn1 118.8(3)
C50 O2 Zn1 127.5(3)
O1 C1 C2 119.1(4)
O1 C1 C6 121.6(4)
C2 C1 C6 119.3(4)
C3 C2 C1 117.6(4)
C3 C2 C31 121.2(4)
C1 C2 C31 120.8(4)
C2 C3 C4 123.8(4)
C2 C3 H3 118.1
C4 C3 H3 118.1
C5 C4 C3 116.3(4)
C5 C4 C30 122.5(4)
C3 C4 C30 121.2(4)
C4 C5 C6 124.3(4)
C4 C5 H5 117.8
C6 C5 H5 117.8
C5 C6 C7 116.8(4)
C5 C6 C1 117.6(4)
C7 C6 C1 125.6(4)
N1 C7 C6 126.2(4)
N1 C7 H7 116.9
C6 C7 H7 116.9
C9 C8 C17 122.8(4)
C9 C8 N1 115.8(4)
C17 C8 N1 121.2(4)
C10 C9 C8 120.5(4)
C10 C9 H9 119.8
C8 C9 H9 119.8
C9 C10 C11 121.0(4)
C9 C10 H10 119.5
C11 C10 H10 119.5
C12 C11 C10 122.2(4)
C12 C11 C16 119.7(4)
C10 C11 C16 118.1(4)
C13 C12 C11 122.4(5)
C13 C12 H12 118.8
C11 C12 H12 118.8
C12 C13 C14 119.4(4)
C12 C13 H13 120.3
C14 C13 H13 120.3
C15 C14 C13 120.3(5)
C15 C14 H14 119.8
C13 C14 H14 119.8
C14 C15 C16 120.7(5)
C14 C15 H15 119.6
C16 C15 H15 119.6
C11 C16 C15 117.4(4)
C11 C16 C17 122.0(4)
C15 C16 C17 120.5(4)
C8 C17 C16 115.6(4)
C8 C17 C18 122.8(4)
C16 C17 C18 121.6(4)
C27 C18 C19 120.5(4)
C27 C18 C17 119.5(4)
C19 C18 C17 119.6(4)
C20 C19 C24 116.8(5)
C20 C19 C18 123.5(4)
C24 C19 C18 119.7(4)
C21 C20 C19 122.9(5)
C21 C20 H20 118.5
C19 C20 H20 118.5
C20 C21 C22 120.1(5)
C20 C21 H21 120.0
C22 C21 H21 120.0
C23 C22 C21 119.3(5)
C23 C22 H22 120.4
C21 C22 H22 120.4
C22 C23 C24 121.5(5)
C22 C23 H23 119.2
C24 C23 H23 119.2
C23 C24 C25 121.9(5)
C23 C24 C19 119.4(5)
C25 C24 C19 118.7(5)
C26 C25 C24 121.9(5)
C26 C25 H25 119.0
C24 C25 H25 119.0
C25 C26 C27 120.4(5)
C25 C26 H26 119.8
C27 C26 H26 119.8
N2 C27 C18 123.4(5)
N2 C27 C26 117.9(4)
C18 C27 C26 118.6(5)
N2 C28 H28A 109.5
N2 C28 H28B 109.5
H28A C28 H28B 109.5
N2 C28 H28C 109.5
H28A C28 H28C 109.5
H28B C28 H28C 109.5
N2 C29 H29A 109.5
N2 C29 H29B 109.5
H29A C29 H29B 109.5
N2 C29 H29C 109.5
H29A C29 H29C 109.5
H29B C29 H29C 109.5
C4 C30 H30A 109.5
C4 C30 H30B 109.5
H30A C30 H30B 109.5
C4 C30 H30C 109.5
H30A C30 H30C 109.5
H30B C30 H30C 109.5
C32 C31 C38 113.7(4)
C32 C31 C2 106.0(4)
C38 C31 C2 111.4(4)
C32 C31 C44 112.5(4)
C38 C31 C44 101.0(4)
C2 C31 C44 112.5(4)
C33 C32 C37 117.1(5)
C33 C32 C31 124.1(4)
C37 C32 C31 118.7(4)
C34 C33 C32 121.6(5)
C34 C33 H33 119.2
C32 C33 H33 119.2
C33 C34 C35 119.8(5)
C33 C34 H34 120.1
C35 C34 H34 120.1
C36 C35 C34 120.1(5)
C36 C35 H35 120.0
C34 C35 H35 120.0
C35 C36 C37 118.8(5)
C35 C36 H36 120.6
C37 C36 H36 120.6
C36 C37 C32 122.4(5)
C36 C37 H37 118.8
C32 C37 H37 118.8
C43 C38 C39 117.2(4)
C43 C38 C31 123.1(4)
C39 C38 C31 119.1(4)
C40 C39 C38 121.5(5)
C40 C39 H39 119.2
C38 C39 H39 119.2
C41 C40 C39 120.0(5)
C41 C40 H40 120.0
C39 C40 H40 120.0
C40 C41 C42 120.5(5)
C40 C41 H41 119.8
C42 C41 H41 119.8
C41 C42 C43 119.2(5)
C41 C42 H42 120.4
C43 C42 H42 120.4
C38 C43 C42 121.5(5)
C38 C43 H43 119.2
C42 C43 H43 119.2
C45 C44 C49 118.8(5)
C45 C44 C31 119.8(4)
C49 C44 C31 120.8(4)
C46 C45 C44 121.3(5)
C46 C45 H45 119.4
C44 C45 H45 119.4
C45 C46 C47 121.3(5)
C45 C46 H46 119.4
C47 C46 H46 119.4
C48 C47 C46 118.1(5)
C48 C47 H47 120.9
C46 C47 H47 120.9
C47 C48 C49 122.0(5)
C47 C48 H48 119.0
C49 C48 H48 119.0
C44 C49 C48 118.4(5)
C44 C49 H49 120.8
C48 C49 H49 120.8
O2 C50 C55 123.3(4)
O2 C50 C51 119.7(4)
C55 C50 C51 117.0(4)
C52 C51 C50 120.3(4)
C52 C51 C80 122.0(4)
C50 C51 C80 117.1(4)
C51 C52 C53 122.9(4)
C51 C52 H52 118.5
C53 C52 H52 118.5
C54 C53 C52 117.8(4)
C54 C53 C79 122.4(4)
C52 C53 C79 119.8(4)
C53 C54 C55 122.7(4)
C53 C54 H54 118.7
C55 C54 H54 118.7
C56 C55 C54 116.3(4)
C56 C55 C50 124.5(4)
C54 C55 C50 119.2(4)
N3 C56 C55 129.0(4)
N3 C56 H56 115.5
C55 C56 H56 115.5
C66 C57 C58 119.7(4)
C66 C57 N3 124.3(4)
C58 C57 N3 115.7(4)
C59 C58 C57 123.1(4)
C59 C58 H58 118.4
C57 C58 H58 118.4
C58 C59 C60 119.8(4)
C58 C59 H59 120.1
C60 C59 H59 120.1
C61 C60 C59 122.1(4)
C61 C60 C65 119.3(4)
C59 C60 C65 118.6(4)
C62 C61 C60 121.9(5)
C62 C61 H61 119.1
C60 C61 H61 119.1
C61 C62 C63 119.2(5)
C61 C62 H62 120.4
C63 C62 H62 120.4
C64 C63 C62 120.8(5)
C64 C63 H63 119.6
C62 C63 H63 119.6
C63 C64 C65 122.2(5)
C63 C64 H64 118.9
C65 C64 H64 118.9
C64 C65 C60 116.6(4)
C64 C65 C66 123.5(4)
C60 C65 C66 119.7(4)
C57 C66 C65 119.0(4)
C57 C66 C67 124.0(4)
C65 C66 C67 116.9(4)
C76 C67 C68 118.4(4)
C76 C67 C66 124.3(4)
C68 C67 C66 117.3(4)
C73 C68 C69 118.2(4)
C73 C68 C67 120.8(5)
C69 C68 C67 121.0(4)
C70 C69 C68 120.3(5)
C70 C69 H69 119.8
C68 C69 H69 119.8
C71 C70 C69 121.4(5)
C71 C70 H70 119.3
C69 C70 H70 119.3
C70 C71 C72 121.1(5)
C70 C71 H71 119.4
C72 C71 H71 119.4
C71 C72 C73 117.7(5)
C71 C72 H72 121.1
C73 C72 H72 121.1
C68 C73 C74 118.3(5)
C68 C73 C72 121.2(5)
C74 C73 C72 120.5(5)
C75 C74 C73 121.2(5)
C75 C74 H74 119.4
C73 C74 H74 119.4
C74 C75 C76 120.8(5)
C74 C75 H75 119.6
C76 C75 H75 119.6
C67 C76 C75 120.4(4)
C67 C76 N4 120.9(4)
C75 C76 N4 118.7(4)
N4 C77 H77A 109.5
N4 C77 H77B 109.5
H77A C77 H77B 109.5
N4 C77 H77C 109.5
H77A C77 H77C 109.5
H77B C77 H77C 109.5
N4 C78 H78A 109.5
N4 C78 H78B 109.5
H78A C78 H78B 109.5
N4 C78 H78C 109.5
H78A C78 H78C 109.5
H78B C78 H78C 109.5
C53 C79 H79A 109.5
C53 C79 H79B 109.5
H79A C79 H79B 109.5
C53 C79 H79C 109.5
H79A C79 H79C 109.5
H79B C79 H79C 109.5
C81 C80 C93 101.1(3)
C81 C80 C51 111.8(3)
C93 C80 C51 113.8(4)
C81 C80 C87 115.3(4)
C93 C80 C87 111.0(3)
C51 C80 C87 104.1(3)
C82 C81 C86 116.4(4)
C82 C81 C80 122.9(4)
C86 C81 C80 120.0(4)
C81 C82 C83 121.0(5)
C81 C82 H82 119.5
C83 C82 H82 119.5
C84 C83 C82 122.1(5)
C84 C83 H83 118.9
C82 C83 H83 118.9
C83 C84 C85 118.7(5)
C83 C84 H84 120.6
C85 C84 H84 120.6
C86 C85 C84 120.3(5)
C86 C85 H85 119.9
C84 C85 H85 119.9
C85 C86 C81 121.5(5)
C85 C86 H86 119.3
C81 C86 H86 119.3
C88 C87 C92 118.1(4)
C88 C87 C80 124.3(4)
C92 C87 C80 117.3(4)
C87 C88 C89 122.4(5)
C87 C88 H88 118.8
C89 C88 H88 118.8
C90 C89 C88 119.3(5)
C90 C89 H89 120.3
C88 C89 H89 120.3
C89 C90 C91 118.9(5)
C89 C90 H90 120.5
C91 C90 H90 120.5
C92 C91 C90 120.5(5)
C92 C91 H91 119.8
C90 C91 H91 119.8
C87 C92 C91 120.6(5)
C87 C92 H92 119.7
C91 C92 H92 119.7
C98 C93 C94 117.5(4)
C98 C93 C80 121.8(4)
C94 C93 C80 119.8(4)
C95 C94 C93 119.0(5)
C95 C94 H94 120.5
C93 C94 H94 120.5
C96 C95 C94 121.7(5)
C96 C95 H95 119.2
C94 C95 H95 119.2
C95 C96 C97 118.7(5)
C95 C96 H96 120.7
C97 C96 H96 120.7
C96 C97 C98 120.5(6)
C96 C97 H97 119.8
C98 C97 H97 119.8
C93 C98 C97 122.5(5)
C93 C98 H98 118.8
C97 C98 H98 118.8
C100 C99 H99A 109.5
C100 C99 H99B 109.5
H99A C99 H99B 109.5
C100 C99 H99C 109.5
H99A C99 H99C 109.5
H99B C99 H99C 109.5
C105 C100 C101 115.2(10)
C105 C100 C99 124.9(10)
C101 C100 C99 119.4(9)
C102 C101 C100 120.4(9)
C102 C101 H101 119.8
C100 C101 H101 119.8
C101 C102 C103 118.2(9)
C101 C102 H102 120.9
C103 C102 H102 120.9
C104 C103 C102 123.5(11)
C104 C103 H103 118.3
C102 C103 H103 118.3
C103 C104 C105 120.3(10)
C103 C104 H104 119.8
C105 C104 H104 119.8
C104 C105 C100 122.2(9)
C104 C105 H105 118.9
C100 C105 H105 118.9

loop_
_geom_bond_atom_site_label_1
_geom_bond_atom_site_label_2
_geom_bond_distance
Zn1 O2 1.885(3)
Zn1 O1 1.923(3)
Zn1 N1 2.023(3)
Zn1 N3 2.062(4)
N1 C7 1.299(6)
N1 C8 1.448(5)
N2 C27 1.378(7)
N2 C28 1.422(7)
N2 C29 1.454(6)
N3 C56 1.299(5)
N3 C57 1.427(5)
N4 C76 1.438(6)
N4 C77 1.458(6)
N4 C78 1.464(6)
O1 C1 1.340(5)
O2 C50 1.312(5)
C1 C2 1.407(6)
C1 C6 1.434(6)
C2 C3 1.403(6)
C2 C31 1.563(6)
C3 C4 1.404(6)
C3 H3 0.9500
C4 C5 1.345(6)
C4 C30 1.493(7)
C5 C6 1.413(6)
C5 H5 0.9500
C6 C7 1.433(6)
C7 H7 0.9500
C8 C9 1.407(6)
C8 C17 1.408(6)
C9 C10 1.381(6)
C9 H9 0.9500
C10 C11 1.413(6)
C10 H10 0.9500
C11 C12 1.388(6)
C11 C16 1.436(6)
C12 C13 1.347(7)
C12 H12 0.9500
C13 C14 1.439(7)
C13 H13 0.9500
C14 C15 1.361(7)
C14 H14 0.9500
C15 C16 1.441(6)
C15 H15 0.9500
C16 C17 1.450(6)
C17 C18 1.472(6)
C18 C27 1.379(6)
C18 C19 1.447(7)
C19 C20 1.424(7)
C19 C24 1.424(7)
C20 C21 1.333(7)
C20 H20 0.9500
C21 C22 1.427(8)
C21 H21 0.9500
C22 C23 1.358(7)
C22 H22 0.9500
C23 C24 1.414(7)
C23 H23 0.9500
C24 C25 1.420(7)
C25 C26 1.353(7)
C25 H25 0.9500
C26 C27 1.478(7)
C26 H26 0.9500
C28 H28A 0.9800
C28 H28B 0.9800
C28 H28C 0.9800
C29 H29A 0.9800
C29 H29B 0.9800
C29 H29C 0.9800
C30 H30A 0.9800
C30 H30B 0.9800
C30 H30C 0.9800
C31 C32 1.519(7)
C31 C38 1.560(6)
C31 C44 1.577(6)
C32 C33 1.395(7)
C32 C37 1.404(7)
C33 C34 1.378(7)
C33 H33 0.9500
C34 C35 1.413(8)
C34 H34 0.9500
C35 C36 1.379(8)
C35 H35 0.9500
C36 C37 1.397(7)
C36 H36 0.9500
C37 H37 0.9500
C38 C43 1.381(7)
C38 C39 1.405(6)
C39 C40 1.380(7)
C39 H39 0.9500
C40 C41 1.357(8)
C40 H40 0.9500
C41 C42 1.390(8)
C41 H41 0.9500
C42 C43 1.392(7)
C42 H42 0.9500
C43 H43 0.9500
C44 C45 1.382(7)
C44 C49 1.395(6)
C45 C46 1.362(7)
C45 H45 0.9500
C46 C47 1.376(8)
C46 H46 0.9500
C47 C48 1.368(8)
C47 H47 0.9500
C48 C49 1.404(7)
C48 H48 0.9500
C49 H49 0.9500
C50 C55 1.442(6)
C50 C51 1.448(6)
C51 C52 1.366(6)
C51 C80 1.562(6)
C52 C53 1.428(6)
C52 H52 0.9500
C53 C54 1.353(6)
C53 C79 1.493(7)
C54 C55 1.439(7)
C54 H54 0.9500
C55 C56 1.422(6)
C56 H56 0.9500
C57 C66 1.377(6)
C57 C58 1.420(6)
C58 C59 1.347(6)
C58 H58 0.9500
C59 C60 1.423(6)
C59 H59 0.9500
C60 C61 1.393(6)
C60 C65 1.440(6)
C61 C62 1.363(7)
C61 H61 0.9500
C62 C63 1.382(7)
C62 H62 0.9500
C63 C64 1.366(6)
C63 H63 0.9500
C64 C65 1.397(6)
C64 H64 0.9500
C65 C66 1.449(6)
C66 C67 1.510(6)
C67 C76 1.374(7)
C67 C68 1.455(6)
C68 C73 1.393(7)
C68 C69 1.415(7)
C69 C70 1.375(7)
C69 H69 0.9500
C70 C71 1.361(8)
C70 H70 0.9500
C71 C72 1.398(9)
C71 H71 0.9500
C72 C73 1.427(7)
C72 H72 0.9500
C73 C74 1.422(8)
C74 C75 1.355(7)
C74 H74 0.9500
C75 C76 1.423(7)
C75 H75 0.9500
C77 H77A 0.9800
C77 H77B 0.9800
C77 H77C 0.9800
C78 H78A 0.9800
C78 H78B 0.9800
C78 H78C 0.9800
C79 H79A 0.9800
C79 H79B 0.9800
C79 H79C 0.9800
C80 C81 1.541(6)
C80 C93 1.558(6)
C80 C87 1.565(6)
C81 C82 1.373(6)
C81 C86 1.422(6)
C82 C83 1.393(7)
C82 H82 0.9500
C83 C84 1.337(7)
C83 H83 0.9500
C84 C85 1.391(8)
C84 H84 0.9500
C85 C86 1.369(7)
C85 H85 0.9500
C86 H86 0.9500
C87 C88 1.371(7)
C87 C92 1.386(6)
C88 C89 1.404(7)
C88 H88 0.9500
C89 C90 1.375(8)
C89 H89 0.9500
C90 C91 1.406(8)
C90 H90 0.9500
C91 C92 1.394(7)
C91 H91 0.9500
C92 H92 0.9500
C93 C98 1.367(7)
C93 C94 1.409(7)
C94 C95 1.408(7)
C94 H94 0.9500
C95 C96 1.366(9)
C95 H95 0.9500
C96 C97 1.368(8)
C96 H96 0.9500
C97 C98 1.379(7)
C97 H97 0.9500
C98 H98 0.9500
C99 C100 1.455(14)
C99 H99A 0.9800
C99 H99B 0.9800
C99 H99C 0.9800
C100 C105 1.398(13)
C100 C101 1.424(11)
C101 C102 1.355(12)
C101 H101 0.9500
C102 C103 1.414(11)
C102 H102 0.9500
C103 C104 1.231(12)
C103 H103 0.9500
C104 C105 1.373(13)
C104 H104 0.9500
C105 H105 0.9500

loop_
_geom_torsion_atom_site_label_1
_geom_torsion_atom_site_label_2
_geom_torsion_atom_site_label_3
_geom_torsion_atom_site_label_4
_geom_torsion
O2 Zn1 N1 C7 -166.8(3)
O1 Zn1 N1 C7 -32.4(3)
N3 Zn1 N1 C7 89.0(3)
O2 Zn1 N1 C8 20.7(3)
O1 Zn1 N1 C8 155.2(3)
N3 Zn1 N1 C8 -83.4(3)
O2 Zn1 N3 C56 8.9(3)
O1 Zn1 N3 C56 -127.4(3)
N1 Zn1 N3 C56 129.4(3)
O2 Zn1 N3 C57 -179.2(3)
O1 Zn1 N3 C57 44.5(3)
N1 Zn1 N3 C57 -58.7(3)
O2 Zn1 O1 C1 172.0(3)
N1 Zn1 O1 C1 43.2(3)
N3 Zn1 O1 C1 -66.2(3)
O1 Zn1 O2 C50 118.1(3)
N1 Zn1 O2 C50 -123.4(3)
N3 Zn1 O2 C50 -13.7(3)
Zn1 O1 C1 C2 150.7(3)
Zn1 O1 C1 C6 -30.8(5)
O1 C1 C2 C3 -170.1(4)
C6 C1 C2 C3 11.3(6)
O1 C1 C2 C31 3.3(6)
C6 C1 C2 C31 -175.3(4)
C1 C2 C3 C4 -5.2(7)
C31 C2 C3 C4 -178.6(4)
C2 C3 C4 C5 -4.3(7)
C2 C3 C4 C30 176.4(5)
C3 C4 C5 C6 8.1(7)
C30 C4 C5 C6 -172.7(5)
C4 C5 C6 C7 176.2(4)
C4 C5 C6 C1 -2.1(7)
O1 C1 C6 C5 173.5(4)
C2 C1 C6 C5 -8.0(6)
O1 C1 C6 C7 -4.7(7)
C2 C1 C6 C7 173.9(4)
C8 N1 C7 C6 -178.4(4)
Zn1 N1 C7 C6 9.3(6)
C5 C6 C7 N1 -161.8(4)
C1 C6 C7 N1 16.4(7)
C7 N1 C8 C9 -134.7(4)
Zn1 N1 C8 C9 37.3(5)
C7 N1 C8 C17 49.8(6)
Zn1 N1 C8 C17 -138.1(3)
C17 C8 C9 C10 -0.7(6)
N1 C8 C9 C10 -176.0(4)
C8 C9 C10 C11 2.2(7)
C9 C10 C11 C12 175.7(4)
C9 C10 C11 C16 -1.3(6)
C10 C11 C12 C13 -173.8(5)
C16 C11 C12 C13 3.2(7)
C11 C12 C13 C14 -1.5(7)
C12 C13 C14 C15 -0.5(7)
C13 C14 C15 C16 0.7(7)
C12 C11 C16 C15 -2.8(6)
C10 C11 C16 C15 174.3(4)
C12 C11 C16 C17 -178.1(4)
C10 C11 C16 C17 -1.0(6)
C14 C15 C16 C11 0.9(6)
C14 C15 C16 C17 176.3(4)
C9 C8 C17 C16 -1.5(6)
N1 C8 C17 C16 173.6(4)
C9 C8 C17 C18 178.9(4)
N1 C8 C17 C18 -6.0(6)
C11 C16 C17 C8 2.4(6)
C15 C16 C17 C8 -172.8(4)
C11 C16 C17 C18 -178.1(4)
C15 C16 C17 C18 6.8(6)
C8 C17 C18 C27 64.8(6)
C16 C17 C18 C27 -114.7(5)
C8 C17 C18 C19 -107.9(5)
C16 C17 C18 C19 72.6(6)
C27 C18 C19 C20 179.2(4)
C17 C18 C19 C20 -8.2(7)
C27 C18 C19 C24 -2.3(7)
C17 C18 C19 C24 170.3(4)
C24 C19 C20 C21 1.0(7)
C18 C19 C20 C21 179.5(5)
C19 C20 C21 C22 -1.3(8)
C20 C21 C22 C23 0.7(8)
C21 C22 C23 C24 0.2(8)
C22 C23 C24 C25 -179.3(5)
C22 C23 C24 C19 -0.4(8)
C20 C19 C24 C23 -0.1(7)
C18 C19 C24 C23 -178.7(4)
C20 C19 C24 C25 178.8(4)
C18 C19 C24 C25 0.2(7)
C23 C24 C25 C26 179.9(5)
C19 C24 C25 C26 1.1(7)
C24 C25 C26 C27 -0.3(8)
C28 N2 C27 C18 42.5(8)
C29 N2 C27 C18 -151.6(5)
C28 N2 C27 C26 -140.3(5)
C29 N2 C27 C26 25.6(7)
C19 C18 C27 N2 -179.7(4)
C17 C18 C27 N2 7.6(7)
C19 C18 C27 C26 3.1(7)
C17 C18 C27 C26 -169.5(4)
C25 C26 C27 N2 -179.2(5)
C25 C26 C27 C18 -1.8(7)
C3 C2 C31 C32 108.2(5)
C1 C2 C31 C32 -64.9(5)
C3 C2 C31 C38 -127.7(4)
C1 C2 C31 C38 59.2(5)
C3 C2 C31 C44 -15.0(6)
C1 C2 C31 C44 171.8(4)
C38 C31 C32 C33 -17.3(6)
C2 C31 C32 C33 105.4(5)
C44 C31 C32 C33 -131.3(5)
C38 C31 C32 C37 167.1(4)
C2 C31 C32 C37 -70.2(5)
C44 C31 C32 C37 53.1(5)
C37 C32 C33 C34 -4.1(7)
C31 C32 C33 C34 -179.7(4)
C32 C33 C34 C35 2.5(8)
C33 C34 C35 C36 1.2(8)
C34 C35 C36 C37 -3.1(7)
C35 C36 C37 C32 1.4(7)
C33 C32 C37 C36 2.1(7)
C31 C32 C37 C36 178.0(4)
C32 C31 C38 C43 136.9(5)
C2 C31 C38 C43 17.2(6)
C44 C31 C38 C43 -102.4(5)
C32 C31 C38 C39 -52.0(6)
C2 C31 C38 C39 -171.6(4)
C44 C31 C38 C39 68.7(5)
C43 C38 C39 C40 0.6(7)
C31 C38 C39 C40 -171.0(5)
C38 C39 C40 C41 -2.0(8)
C39 C40 C41 C42 1.9(8)
C40 C41 C42 C43 -0.4(8)
C39 C38 C43 C42 0.9(7)
C31 C38 C43 C42 172.2(5)
C41 C42 C43 C38 -1.0(8)
C32 C31 C44 C45 -173.4(4)
C38 C31 C44 C45 65.1(5)
C2 C31 C44 C45 -53.8(6)
C32 C31 C44 C49 15.0(6)
C38 C31 C44 C49 -106.6(5)
C2 C31 C44 C49 134.5(4)
C49 C44 C45 C46 -2.1(8)
C31 C44 C45 C46 -173.9(4)
C44 C45 C46 C47 -0.2(8)
C45 C46 C47 C48 3.4(8)
C46 C47 C48 C49 -4.4(8)
C45 C44 C49 C48 1.1(7)
C31 C44 C49 C48 172.9(4)
C47 C48 C49 C44 2.2(8)
Zn1 O2 C50 C55 12.3(6)
Zn1 O2 C50 C51 -167.9(3)
O2 C50 C51 C52 177.6(4)
C55 C50 C51 C52 -2.6(6)
O2 C50 C51 C80 5.5(6)
C55 C50 C51 C80 -174.7(4)
C50 C51 C52 C53 3.2(7)
C80 C51 C52 C53 174.9(4)
C51 C52 C53 C54 -1.3(7)
C51 C52 C53 C79 177.6(4)
C52 C53 C54 C55 -1.2(7)
C79 C53 C54 C55 180.0(4)
C53 C54 C55 C56 -176.2(4)
C53 C54 C55 C50 1.6(7)
O2 C50 C55 C56 -2.3(7)
C51 C50 C55 C56 177.9(4)
O2 C50 C55 C54 -179.9(4)
C51 C50 C55 C54 0.3(6)
C57 N3 C56 C55 -175.2(4)
Zn1 N3 C56 C55 -3.2(6)
C54 C55 C56 N3 175.7(4)
C50 C55 C56 N3 -2.0(7)
C56 N3 C57 C66 -67.6(6)
Zn1 N3 C57 C66 120.5(4)
C56 N3 C57 C58 118.5(4)
Zn1 N3 C57 C58 -53.4(4)
C66 C57 C58 C59 2.0(7)
N3 C57 C58 C59 176.2(4)
C57 C58 C59 C60 -2.5(7)
C58 C59 C60 C61 -178.1(5)
C58 C59 C60 C65 2.0(7)
C59 C60 C61 C62 179.2(5)
C65 C60 C61 C62 -0.9(8)
C60 C61 C62 C63 -0.2(9)
C61 C62 C63 C64 -0.6(8)
C62 C63 C64 C65 2.7(8)
C63 C64 C65 C60 -3.7(7)
C63 C64 C65 C66 -179.6(5)
C61 C60 C65 C64 2.8(7)
C59 C60 C65 C64 -177.4(4)
C61 C60 C65 C66 178.9(4)
C59 C60 C65 C66 -1.3(6)
C58 C57 C66 C65 -1.2(6)
N3 C57 C66 C65 -174.8(4)
C58 C57 C66 C67 174.5(4)
N3 C57 C66 C67 0.9(7)
C64 C65 C66 C57 176.7(4)
C60 C65 C66 C57 0.9(6)
C64 C65 C66 C67 0.7(6)
C60 C65 C66 C67 -175.1(4)
C57 C66 C67 C76 83.5(6)
C65 C66 C67 C76 -100.8(5)
C57 C66 C67 C68 -97.1(5)
C65 C66 C67 C68 78.7(5)
C76 C67 C68 C73 -0.6(6)
C66 C67 C68 C73 180.0(4)
C76 C67 C68 C69 179.1(4)
C66 C67 C68 C69 -0.4(6)
C73 C68 C69 C70 1.9(7)
C67 C68 C69 C70 -177.8(4)
C68 C69 C70 C71 -1.6(7)
C69 C70 C71 C72 0.7(8)
C70 C71 C72 C73 -0.2(8)
C69 C68 C73 C74 179.2(4)
C67 C68 C73 C74 -1.1(7)
C69 C68 C73 C72 -1.4(7)
C67 C68 C73 C72 178.3(4)
C71 C72 C73 C68 0.6(7)
C71 C72 C73 C74 179.9(5)
C68 C73 C74 C75 1.4(7)
C72 C73 C74 C75 -177.9(5)
C73 C74 C75 C76 -0.1(8)
C68 C67 C76 C75 2.0(7)
C66 C67 C76 C75 -178.6(4)
C68 C67 C76 N4 -175.6(4)
C66 C67 C76 N4 3.8(7)
C74 C75 C76 C67 -1.7(7)
C74 C75 C76 N4 175.9(4)
C77 N4 C76 C67 -158.8(4)
C78 N4 C76 C67 72.5(6)
C77 N4 C76 C75 23.6(6)
C78 N4 C76 C75 -105.1(5)
C52 C51 C80 C81 123.3(4)
C50 C51 C80 C81 -64.7(5)
C52 C51 C80 C93 9.4(6)
C50 C51 C80 C93 -178.6(4)
C52 C51 C80 C87 -111.6(5)
C50 C51 C80 C87 60.4(5)
C93 C80 C81 C82 106.7(5)
C51 C80 C81 C82 -14.8(6)
C87 C80 C81 C82 -133.5(4)
C93 C80 C81 C86 -63.2(5)
C51 C80 C81 C86 175.3(4)
C87 C80 C81 C86 56.6(5)
C86 C81 C82 C83 1.9(7)
C80 C81 C82 C83 -168.3(4)
C81 C82 C83 C84 -1.2(8)
C82 C83 C84 C85 -0.4(9)
C83 C84 C85 C86 1.3(9)
C84 C85 C86 C81 -0.5(8)
C82 C81 C86 C85 -1.0(7)
C80 C81 C86 C85 169.5(5)
C81 C80 C87 C88 12.4(6)
C93 C80 C87 C88 126.7(5)
C51 C80 C87 C88 -110.4(5)
C81 C80 C87 C92 -173.2(4)
C93 C80 C87 C92 -59.0(5)
C51 C80 C87 C92 63.9(5)
C92 C87 C88 C89 0.9(7)
C80 C87 C88 C89 175.1(4)
C87 C88 C89 C90 0.0(8)
C88 C89 C90 C91 -0.3(7)
C89 C90 C91 C92 -0.4(7)
C88 C87 C92 C91 -1.5(7)
C80 C87 C92 C91 -176.1(4)
C90 C91 C92 C87 1.3(7)
C81 C80 C93 C98 -68.8(5)
C51 C80 C93 C98 51.2(5)
C87 C80 C93 C98 168.3(4)
C81 C80 C93 C94 100.4(4)
C51 C80 C93 C94 -139.6(4)
C87 C80 C93 C94 -22.5(5)
C98 C93 C94 C95 -1.2(7)
C80 C93 C94 C95 -170.9(4)
C93 C94 C95 C96 -1.8(8)
C94 C95 C96 C97 2.3(8)
C95 C96 C97 C98 0.1(8)
C94 C93 C98 C97 3.6(7)
C80 C93 C98 C97 173.1(4)
C96 C97 C98 C93 -3.1(8)
C105 C100 C101 C102 -2.3(13)
C99 C100 C101 C102 -174.7(11)
C100 C101 C102 C103 1.9(12)
C101 C102 C103 C104 -3.6(13)
C102 C103 C104 C105 5.4(14)
C103 C104 C105 C100 -5.8(15)
C101 C100 C105 C104 4.1(15)
C99 C100 C105 C104 176.1(12)

loop_
_platon_squeeze_void_nr
_platon_squeeze_void_average_x
_platon_squeeze_void_average_y
_platon_squeeze_void_average_z
_platon_squeeze_void_volume
_platon_squeeze_void_count_electrons
_platon_squeeze_void_content
1 0.000 0.005 0.500 552 157 ' '
2 0.000 0.500 0.000 317 78 ' '
